data_7008810
loop_
_publ_author_name
'Ohi, Hiromi'
'Tachi, Yoshimitsu'
'Kunimoto, Takashi'
'Itoh, Shinobu'

_publ_section_title
;
 Structure and photoluminescence property of two-dimensional
 coordination polymer complexes involving Cu(I)(6)X(6)(X = Cl, Br, I)
 hexagon prism cluster supported by a tripodal tripyridine ligand with
 1,3,5-triethylbenzene spacer.
;
_journal_issue 19
_journal_name_full 'Dalton transactions (Cambridge, England : 2003)'
_journal_page_first 3146
_journal_page_last 3147
_journal_paper_doi 10.1039/b508747c
_journal_year 2005
_chemical_formula_moiety 'C33 H39 Cu F6 N3 P '
_chemical_formula_sum 'C33 H39 Cu F6 N3 P'
_chemical_formula_weight 686.20
_space_group_IT_number 2
_symmetry_cell_setting triclinic
_symmetry_Int_Tables_number 2
_symmetry_space_group_name_Hall '-P 1'
_symmetry_space_group_name_H-M 'P -1'
_cell_angle_alpha 82.509(14)
_cell_angle_beta 77.487(19)
_cell_angle_gamma 82.478(17)
_cell_formula_units_Z 2
_cell_length_a 10.027(4)
_cell_length_b 10.254(3)
_cell_length_c 16.081(6)
_cell_measurement_reflns_used 6678
_cell_measurement_temperature 160.1
_cell_measurement_theta_max 27.5
_cell_measurement_theta_min 3.2
_cell_volume 1591.3(10)
_computing_cell_refinement PROCESS-AUTO
_computing_data_collection PROCESS-AUTO
_computing_data_reduction CrystalStructure
_computing_molecular_graphics ORTEP3
_computing_publication_material 'CrystalStructure 3.7.0'
_computing_structure_refinement CRYSTALS
_computing_structure_solution SIR92
_diffrn_detector_area_resol_mean 10.00
_diffrn_measured_fraction_theta_full 0.993
_diffrn_measured_fraction_theta_max 0.993
_diffrn_measurement_device_type 'Rigaku RAXIS-RAPID'
_diffrn_measurement_method \w
_diffrn_radiation_type 'Mo K\a'
_diffrn_radiation_wavelength 0.71075
_diffrn_reflns_av_R_equivalents 0.022
_diffrn_reflns_limit_h_max 13
_diffrn_reflns_limit_h_min -13
_diffrn_reflns_limit_k_max 13
_diffrn_reflns_limit_k_min -13
_diffrn_reflns_limit_l_max 20
_diffrn_reflns_limit_l_min -20
_diffrn_reflns_number 15670
_diffrn_reflns_theta_full 27.49
_diffrn_reflns_theta_max 27.49
_exptl_absorpt_coefficient_mu 0.800
_exptl_absorpt_correction_T_max 0.887
_exptl_absorpt_correction_T_min 0.725
_exptl_absorpt_correction_type multi-scan
_exptl_absorpt_process_details
;
Higashi, T. (1995). Program for Absorption Correction.
Rigaku Corporation, Tokyo, Japan.
;
_exptl_crystal_colour colorless
_exptl_crystal_density_diffrn 1.432
_exptl_crystal_density_method 'not measured'
_exptl_crystal_description prism
_exptl_crystal_F_000 712.00
_exptl_crystal_size_max 0.30
_exptl_crystal_size_mid 0.22
_exptl_crystal_size_min 0.15
_refine_diff_density_max 0.64
_refine_diff_density_min -0.48
_refine_ls_extinction_method none
_refine_ls_goodness_of_fit_ref 1.002
_refine_ls_hydrogen_treatment refall
_refine_ls_number_parameters 436
_refine_ls_number_reflns 7254
_refine_ls_R_factor_gt 0.0400
_refine_ls_shift/su_max 0.0000
_refine_ls_structure_factor_coef F
_refine_ls_weighting_details 'w = 1/[0.0017Fo^2^ + 1.0000\s(Fo^2^)]'
_refine_ls_weighting_scheme calc
_refine_ls_wR_factor_ref 0.0593
_reflns_number_gt 5961
_reflns_number_total 7254
_reflns_threshold_expression F^2^>2.0\s(F^2^)
_cod_data_source_file b508747c.txt
_cod_data_source_block '_[CuL]PF6'
_cod_original_formula_sum 'C33 H39 Cu F6 N3 P '
_cod_database_code 7008810

loop_
_symmetry_equiv_pos_site_id
_symmetry_equiv_pos_as_xyz
1 +X,+Y,+Z
2 -X,-Y,-Z

loop_
_atom_site_label
_atom_site_type_symbol
_atom_site_fract_x
_atom_site_fract_y
_atom_site_fract_z
_atom_site_U_iso_or_equiv
_atom_site_adp_type
_atom_site_occupancy
_atom_site_symmetry_multiplicity
_atom_site_calc_flag
_atom_site_refinement_flags
_atom_site_disorder_assembly
_atom_site_disorder_group
Cu(1) Cu 0.10942(3) 0.07467(2) 0.85239(2) 0.02977(7) Uani 1.00 1 d . . .
P(1) P 0.26581(5) 0.26363(5) 1.01522(3) 0.02519(13) Uani 1.00 1 d . . .
F(1) F 0.38425(16) 0.14487(13) 1.01834(12) 0.0530(4) Uani 1.00 1 d . . .
F(2) F 0.35687(14) 0.35908(12) 1.04411(10) 0.0432(4) Uani 1.00 1 d . . .
F(3) F 0.14576(16) 0.38107(14) 1.01252(12) 0.0539(4) Uani 1.00 1 d . . .
F(4) F 0.17388(14) 0.16877(13) 0.98546(9) 0.0432(4) Uani 1.00 1 d . . .
F(5) F 0.33068(18) 0.30617(18) 0.91735(9) 0.0561(4) Uani 1.00 1 d . . .
F(6) F 0.19927(17) 0.22029(17) 1.11257(9) 0.0541(4) Uani 1.00 1 d . . .
N(1) N -0.2126(2) -0.13614(19) 0.57971(12) 0.0335(4) Uani 1.00 1 d . . .
N(2) N 0.22028(18) -0.09141(17) 0.86367(11) 0.0265(4) Uani 1.00 1 d . . .
N(3) N -0.06063(18) 0.18728(16) 0.86603(11) 0.0259(4) Uani 1.00 1 d . . .
C(1) C 0.0949(2) 0.06454(19) 0.64555(12) 0.0242(4) Uani 1.00 1 d . . .
C(2) C 0.2246(2) 0.00767(19) 0.65956(12) 0.0250(4) Uani 1.00 1 d . . .
C(3) C 0.3115(2) 0.0857(2) 0.68504(12) 0.0263(4) Uani 1.00 1 d . . .
C(4) C 0.2664(2) 0.2190(2) 0.69805(12) 0.0272(4) Uani 1.00 1 d . . .
C(5) C 0.1332(2) 0.27264(19) 0.68908(12) 0.0261(4) Uani 1.00 1 d . . .
C(6) C 0.0480(2) 0.19564(19) 0.66165(12) 0.0246(4) Uani 1.00 1 d . . .
C(7) C 0.2715(2) -0.1363(2) 0.64421(13) 0.0306(5) Uani 1.00 1 d . . .
C(8) C 0.3450(2) -0.1507(2) 0.55150(16) 0.0398(6) Uani 1.00 1 d . . .
C(9) C 0.3652(2) 0.3080(2) 0.71580(13) 0.0328(5) Uani 1.00 1 d . . .
C(10) C 0.4402(3) 0.3787(3) 0.63230(18) 0.0590(8) Uani 1.00 1 d . . .
C(11) C -0.0936(2) 0.2551(2) 0.64731(13) 0.0311(5) Uani 1.00 1 d . . .
C(12) C -0.0876(2) 0.3313(2) 0.55838(16) 0.0425(6) Uani 1.00 1 d . . .
C(13) C 0.0042(2) -0.01735(19) 0.61428(12) 0.0250(4) Uani 1.00 1 d . . .
C(14) C -0.0945(2) -0.0891(2) 0.68753(12) 0.0292(5) Uani 1.00 1 d . . .
C(15) C -0.1756(2) -0.17858(19) 0.65469(12) 0.0239(4) Uani 1.00 1 d . . .
C(16) C -0.2090(2) -0.2980(2) 0.69972(14) 0.0354(6) Uani 1.00 1 d . . .
C(17) C -0.2832(2) -0.3768(2) 0.66740(16) 0.0410(6) Uani 1.00 1 d . . .
C(18) C -0.3196(2) -0.3344(2) 0.58969(14) 0.0354(6) Uani 1.00 1 d . . .
C(19) C -0.2820(2) -0.2149(2) 0.54849(13) 0.0362(6) Uani 1.00 1 d . . .
C(20) C 0.4494(2) 0.0270(2) 0.70455(13) 0.0319(5) Uani 1.00 1 d . . .
C(21) C 0.4417(2) -0.0056(2) 0.80235(13) 0.0333(5) Uani 1.00 1 d . . .
C(22) C 0.3580(2) -0.1173(2) 0.84029(12) 0.0285(5) Uani 1.00 1 d . . .
C(23) C 0.4201(2) -0.2469(2) 0.84894(14) 0.0384(6) Uani 1.00 1 d . . .
C(24) C 0.3428(2) -0.3504(2) 0.88153(17) 0.0444(6) Uani 1.00 1 d . . .
C(25) C 0.2015(2) -0.3238(2) 0.90526(16) 0.0382(6) Uani 1.00 1 d . . .
C(26) C 0.1454(2) -0.1944(2) 0.89523(13) 0.0333(5) Uani 1.00 1 d . . .
C(27) C 0.0789(2) 0.40793(19) 0.71815(12) 0.0292(5) Uani 1.00 1 d . . .
C(28) C 0.0369(2) 0.3987(2) 0.81734(12) 0.0295(5) Uani 1.00 1 d . . .
C(29) C -0.0832(2) 0.32098(19) 0.85238(12) 0.0261(4) Uani 1.00 1 d . . .
C(30) C -0.2161(2) 0.3842(2) 0.86832(13) 0.0337(5) Uani 1.00 1 d . . .
C(31) C -0.3270(2) 0.3132(2) 0.89765(16) 0.0394(6) Uani 1.00 1 d . . .
C(32) C -0.3034(2) 0.1758(2) 0.91036(16) 0.0384(6) Uani 1.00 1 d . . .
C(33) C -0.1722(2) 0.1190(2) 0.89429(13) 0.0327(5) Uani 1.00 1 d . . .
H(71) H 0.3327 -0.1719 0.6810 0.038 Uiso 1.00 1 c R . .
H(72) H 0.1935 -0.1844 0.6571 0.037 Uiso 1.00 1 c R . .
H(81) H 0.2799 -0.1608 0.5185 0.049 Uiso 1.00 1 c R . .
H(82) H 0.4112 -0.2261 0.5499 0.049 Uiso 1.00 1 c R . .
H(83) H 0.3897 -0.0738 0.5286 0.049 Uiso 1.00 1 c R . .
H(92) H 0.3139 0.3733 0.7503 0.041 Uiso 1.00 1 c R . .
H(91) H 0.4297 0.2566 0.7455 0.040 Uiso 1.00 1 c R . .
H(101) H 0.5231 0.3255 0.6122 0.074 Uiso 1.00 1 c R . .
H(102) H 0.4611 0.4623 0.6423 0.074 Uiso 1.00 1 c R . .
H(103) H 0.3844 0.3907 0.5905 0.074 Uiso 1.00 1 c R . .
H(111) H -0.1498 0.1854 0.6528 0.038 Uiso 1.00 1 c R . .
H(112) H -0.1328 0.3134 0.6896 0.038 Uiso 1.00 1 c R . .
H(121) H -0.0767 0.4211 0.5613 0.053 Uiso 1.00 1 c R . .
H(122) H -0.1706 0.3267 0.5401 0.053 Uiso 1.00 1 c R . .
H(123) H -0.0122 0.2939 0.5188 0.053 Uiso 1.00 1 c R . .
H(131) H -0.0489 0.0394 0.5793 0.030 Uiso 1.00 1 c R . .
H(132) H 0.0612 -0.0816 0.5814 0.031 Uiso 1.00 1 c R . .
H(141) H -0.0422 -0.1413 0.7249 0.036 Uiso 1.00 1 c R . .
H(142) H -0.1563 -0.0250 0.7180 0.036 Uiso 1.00 1 c R . .
H(16) H -0.1816 -0.3256 0.7528 0.044 Uiso 1.00 1 c R . .
H(17) H -0.3090 -0.4580 0.6985 0.051 Uiso 1.00 1 c R . .
H(18) H -0.3683 -0.3873 0.5648 0.045 Uiso 1.00 1 c R . .
H(19) H -0.3075 -0.1858 0.4950 0.045 Uiso 1.00 1 c R . .
H(201) H 0.4770 -0.0525 0.6781 0.038 Uiso 1.00 1 c R . .
H(202) H 0.5151 0.0881 0.6821 0.038 Uiso 1.00 1 c R . .
H(211) H 0.5323 -0.0291 0.8122 0.041 Uiso 1.00 1 c R . .
H(212) H 0.4019 0.0709 0.8298 0.041 Uiso 1.00 1 c R . .
H(23) H 0.5169 -0.2638 0.8313 0.046 Uiso 1.00 1 c R . .
H(24) H 0.3854 -0.4385 0.8881 0.052 Uiso 1.00 1 c R . .
H(25) H 0.1451 -0.3929 0.9280 0.046 Uiso 1.00 1 c R . .
H(26) H 0.0485 -0.1761 0.9109 0.040 Uiso 1.00 1 c R . .
H(271) H 0.1485 0.4659 0.6990 0.036 Uiso 1.00 1 c R . .
H(272) H 0.0010 0.4416 0.6942 0.036 Uiso 1.00 1 c R . .
H(281) H 0.1127 0.3567 0.8408 0.036 Uiso 1.00 1 c R . .
H(282) H 0.0140 0.4857 0.8341 0.036 Uiso 1.00 1 c R . .
H(30) H -0.2300 0.4779 0.8581 0.039 Uiso 1.00 1 c R . .
H(31) H -0.4177 0.3567 0.9088 0.045 Uiso 1.00 1 c R . .
H(32) H -0.3774 0.1232 0.9305 0.045 Uiso 1.00 1 c R . .
H(33) H -0.1562 0.0253 0.9034 0.039 Uiso 1.00 1 c R . .

loop_
_atom_site_aniso_label
_atom_site_aniso_U_11
_atom_site_aniso_U_22
_atom_site_aniso_U_33
_atom_site_aniso_U_12
_atom_site_aniso_U_13
_atom_site_aniso_U_23
Cu(1) 0.02833(14) 0.02849(14) 0.03177(14) 0.00097(10) -0.00635(11) -0.00407(11)
P(1) 0.0258(2) 0.0269(2) 0.0234(2) -0.0043(2) -0.0051(2) -0.0028(2)
F(1) 0.0418(8) 0.0384(7) 0.0783(11) 0.0082(6) -0.0162(8) -0.0097(7)
F(2) 0.0395(7) 0.0394(7) 0.0580(8) -0.0092(5) -0.0176(6) -0.0143(6)
F(3) 0.0408(8) 0.0406(7) 0.0824(11) 0.0069(6) -0.0227(8) -0.0076(7)
F(4) 0.0467(8) 0.0468(7) 0.0427(7) -0.0200(6) -0.0116(6) -0.0100(6)
F(5) 0.0612(10) 0.0761(11) 0.0306(7) -0.0303(8) -0.0009(7) 0.0049(7)
F(6) 0.0614(10) 0.0747(10) 0.0257(6) -0.0206(8) -0.0017(6) -0.0017(7)
N(1) 0.0346(10) 0.0398(9) 0.0298(9) -0.0176(8) -0.0116(7) 0.0044(7)
N(2) 0.0258(8) 0.0299(8) 0.0241(8) -0.0013(6) -0.0060(6) -0.0034(6)
N(3) 0.0272(9) 0.0260(8) 0.0237(8) -0.0028(6) -0.0040(6) -0.0021(6)
C(1) 0.0283(10) 0.0287(9) 0.0171(8) -0.0114(7) -0.0036(7) -0.0012(7)
C(2) 0.0300(10) 0.0271(9) 0.0184(8) -0.0088(7) -0.0029(7) -0.0018(7)
C(3) 0.0249(10) 0.0350(10) 0.0194(8) -0.0103(8) -0.0013(7) -0.0027(8)
C(4) 0.0314(10) 0.0316(10) 0.0205(9) -0.0145(8) -0.0031(8) -0.0024(7)
C(5) 0.0327(11) 0.0257(9) 0.0199(8) -0.0103(7) -0.0020(8) -0.0008(7)
C(6) 0.0276(10) 0.0274(9) 0.0190(8) -0.0089(7) -0.0031(7) 0.0006(7)
C(7) 0.0331(11) 0.0290(10) 0.0320(10) -0.0041(8) -0.0106(9) -0.0037(8)
C(8) 0.0403(13) 0.0420(12) 0.0384(12) 0.0027(10) -0.0092(10) -0.0145(10)
C(9) 0.0350(11) 0.0368(11) 0.0301(10) -0.0178(9) -0.0039(9) -0.0070(9)
C(10) 0.067(2) 0.0738(19) 0.0418(14) -0.0523(17) 0.0044(13) -0.0074(13)
C(11) 0.0333(11) 0.0307(10) 0.0317(10) -0.0056(8) -0.0094(9) -0.0051(8)
C(12) 0.0512(15) 0.0418(12) 0.0377(12) 0.0020(10) -0.0204(11) -0.0032(10)
C(13) 0.0282(10) 0.0271(9) 0.0218(9) -0.0109(7) -0.0053(7) -0.0014(7)
C(14) 0.0349(11) 0.0340(10) 0.0211(9) -0.0153(8) -0.0046(8) -0.0024(8)
C(15) 0.0224(9) 0.0256(9) 0.0239(9) -0.0051(7) -0.0030(7) -0.0041(7)
C(16) 0.0457(13) 0.0328(10) 0.0323(11) -0.0135(9) -0.0164(10) 0.0033(9)
C(17) 0.0555(15) 0.0279(10) 0.0446(13) -0.0170(10) -0.0185(11) 0.0039(9)
C(18) 0.0361(12) 0.0370(11) 0.0392(12) -0.0155(9) -0.0127(9) -0.0062(9)
C(19) 0.0333(11) 0.0497(13) 0.0291(10) -0.0190(10) -0.0103(9) 0.0039(9)
C(20) 0.0260(10) 0.0403(11) 0.0295(10) -0.0092(8) -0.0025(8) -0.0032(9)
C(21) 0.0251(10) 0.0461(12) 0.0319(11) -0.0064(8) -0.0108(8) -0.0052(9)
C(22) 0.0263(10) 0.0385(11) 0.0226(9) -0.0016(8) -0.0092(8) -0.0045(8)
C(23) 0.0308(11) 0.0461(13) 0.0367(11) 0.0087(9) -0.0121(9) -0.0027(10)
C(24) 0.0514(15) 0.0343(11) 0.0454(14) 0.0091(10) -0.0158(11) 0.0005(10)
C(25) 0.0465(14) 0.0295(10) 0.0389(12) -0.0054(9) -0.0133(10) 0.0040(9)
C(26) 0.0291(11) 0.0374(11) 0.0330(11) -0.0051(8) -0.0069(9) -0.0001(9)
C(27) 0.0382(11) 0.0244(9) 0.0269(10) -0.0107(8) -0.0073(8) -0.0012(8)
C(28) 0.0383(12) 0.0239(9) 0.0283(10) -0.0067(8) -0.0065(8) -0.0068(8)
C(29) 0.0323(10) 0.0256(9) 0.0213(9) -0.0028(7) -0.0060(8) -0.0052(7)
C(30) 0.0403(12) 0.0278(10) 0.0294(10) 0.0043(8) -0.0034(9) -0.0035(8)
C(31) 0.0291(11) 0.0450(12) 0.0392(12) 0.0057(9) -0.0016(9) -0.0054(10)
C(32) 0.0312(12) 0.0435(12) 0.0385(12) -0.0088(9) -0.0014(9) -0.0020(10)
C(33) 0.0360(11) 0.0271(9) 0.0336(11) -0.0070(8) -0.0037(9) 0.0008(8)

loop_
_atom_type_symbol
_atom_type_description
_atom_type_scat_dispersion_real
_atom_type_scat_dispersion_imag
_atom_type_scat_source
C C 0.003 0.002
;
International Tables for Crystallography
(1992, Vol. C, Tables 4.2.6.8 and 6.1.1.4)
;
H H 0.000 0.000
;
International Tables for Crystallography
(1992, Vol. C, Table 6.1.1.4)
;
N N 0.006 0.003
;
International Tables for Crystallography
(1992, Vol. C, Tables 4.2.6.8 and 6.1.1.4)
;
Cu Cu 0.320 1.265
;
International Tables for Crystallography
(1992, Vol. C, Tables 4.2.6.8 and 6.1.1.4)
;
P P 0.102 0.094
;
International Tables for Crystallography
(1992, Vol. C, Tables 4.2.6.8 and 6.1.1.4)
;
F F 0.017 0.010
;
International Tables for Crystallography
(1992, Vol. C, Tables 4.2.6.8 and 6.1.1.4)
;

loop_
_geom_angle_atom_site_label_1
_geom_angle_atom_site_label_2
_geom_angle_atom_site_label_3
_geom_angle
_geom_angle_publ_flag
_geom_angle_site_symmetry_1
_geom_angle_site_symmetry_2
_geom_angle_site_symmetry_3
N(2) Cu(1) N(3) 154.11(7) ? . . .
F(1) P(1) F(2) 90.35(8) ? . . .
F(1) P(1) F(3) 179.22(8) ? . . .
F(1) P(1) F(4) 90.05(8) ? . . .
F(1) P(1) F(5) 90.42(9) ? . . .
F(1) P(1) F(6) 89.80(8) ? . . .
F(2) P(1) F(3) 90.30(8) ? . . .
F(2) P(1) F(4) 179.44(7) ? . . .
F(2) P(1) F(5) 89.89(9) ? . . .
F(2) P(1) F(6) 90.90(9) ? . . .
F(3) P(1) F(4) 89.31(8) ? . . .
F(3) P(1) F(5) 90.02(9) ? . . .
F(3) P(1) F(6) 89.75(8) ? . . .
F(4) P(1) F(5) 89.70(9) ? . . .
F(4) P(1) F(6) 89.50(8) ? . . .
F(5) P(1) F(6) 179.17(10) ? . . .
C(15) N(1) C(19) 117.63(18) ? . . .
Cu(1) N(2) C(22) 128.50(14) ? . . .
Cu(1) N(2) C(26) 113.20(14) ? . . .
C(22) N(2) C(26) 118.19(17) ? . . .
Cu(1) N(3) C(29) 129.55(14) ? . . .
Cu(1) N(3) C(33) 112.84(13) ? . . .
C(29) N(3) C(33) 117.61(17) ? . . .
C(2) C(1) C(6) 120.6(2) ? . . .
C(2) C(1) C(13) 119.64(17) ? . . .
C(6) C(1) C(13) 119.79(18) ? . . .
C(1) C(2) C(3) 119.58(17) ? . . .
C(1) C(2) C(7) 119.6(2) ? . . .
C(3) C(2) C(7) 120.79(18) ? . . .
C(2) C(3) C(4) 119.79(19) ? . . .
C(2) C(3) C(20) 121.31(18) ? . . .
C(4) C(3) C(20) 118.8(2) ? . . .
C(3) C(4) C(5) 120.2(2) ? . . .
C(3) C(4) C(9) 120.03(19) ? . . .
C(5) C(4) C(9) 119.66(18) ? . . .
C(4) C(5) C(6) 119.86(18) ? . . .
C(4) C(5) C(27) 118.9(2) ? . . .
C(6) C(5) C(27) 120.95(19) ? . . .
C(1) C(6) C(5) 119.85(18) ? . . .
C(1) C(6) C(11) 119.9(2) ? . . .
C(5) C(6) C(11) 120.25(17) ? . . .
C(2) C(7) C(8) 112.19(16) ? . . .
C(4) C(9) C(10) 110.9(2) ? . . .
C(6) C(11) C(12) 112.14(17) ? . . .
C(1) C(13) C(14) 113.17(16) ? . . .
C(13) C(14) C(15) 111.95(17) ? . . .
N(1) C(15) C(14) 116.57(17) ? . . .
N(1) C(15) C(16) 121.9(2) ? . . .
C(14) C(15) C(16) 121.5(2) ? . . .
C(15) C(16) C(17) 119.7(2) ? . . .
C(16) C(17) C(18) 118.6(2) ? . . .
C(17) C(18) C(19) 118.4(2) ? . . .
N(1) C(19) C(18) 123.8(2) ? . . .
C(3) C(20) C(21) 111.55(16) ? . . .
C(20) C(21) C(22) 112.8(2) ? . . .
N(2) C(22) C(21) 118.95(18) ? . . .
N(2) C(22) C(23) 120.25(19) ? . . .
C(21) C(22) C(23) 120.76(19) ? . . .
C(22) C(23) C(24) 120.9(2) ? . . .
C(23) C(24) C(25) 118.8(2) ? . . .
C(24) C(25) C(26) 118.0(2) ? . . .
N(2) C(26) C(25) 123.9(2) ? . . .
C(5) C(27) C(28) 110.54(15) ? . . .
C(27) C(28) C(29) 112.78(19) ? . . .
N(3) C(29) C(28) 118.97(17) ? . . .
N(3) C(29) C(30) 120.38(19) ? . . .
C(28) C(29) C(30) 120.62(17) ? . . .
C(29) C(30) C(31) 120.9(2) ? . . .
C(30) C(31) C(32) 118.4(2) ? . . .
C(31) C(32) C(33) 118.4(2) ? . . .
N(3) C(33) C(32) 124.2(2) ? . . .
C(2) C(7) H(71) 108.7 ? . . .
C(2) C(7) H(72) 108.9 ? . . .
C(8) C(7) H(71) 108.8 ? . . .
C(8) C(7) H(72) 108.8 ? . . .
H(71) C(7) H(72) 109.5 ? . . .
C(7) C(8) H(81) 109.5 ? . . .
C(7) C(8) H(82) 109.6 ? . . .
C(7) C(8) H(83) 109.4 ? . . .
H(81) C(8) H(82) 109.5 ? . . .
H(81) C(8) H(83) 109.5 ? . . .
H(82) C(8) H(83) 109.5 ? . . .
C(4) C(9) H(92) 108.6 ? . . .
C(4) C(9) H(91) 109.6 ? . . .
C(10) C(9) H(92) 108.2 ? . . .
C(10) C(9) H(91) 110.1 ? . . .
H(92) C(9) H(91) 109.5 ? . . .
C(9) C(10) H(101) 108.4 ? . . .
C(9) C(10) H(102) 110.0 ? . . .
C(9) C(10) H(103) 110.0 ? . . .
H(101) C(10) H(102) 109.5 ? . . .
H(101) C(10) H(103) 109.5 ? . . .
H(102) C(10) H(103) 109.5 ? . . .
C(6) C(11) H(111) 108.6 ? . . .
C(6) C(11) H(112) 108.9 ? . . .
C(12) C(11) H(111) 108.6 ? . . .
C(12) C(11) H(112) 109.1 ? . . .
H(111) C(11) H(112) 109.5 ? . . .
C(11) C(12) H(121) 109.2 ? . . .
C(11) C(12) H(122) 109.3 ? . . .
C(11) C(12) H(123) 109.9 ? . . .
H(121) C(12) H(122) 109.5 ? . . .
H(121) C(12) H(123) 109.5 ? . . .
H(122) C(12) H(123) 109.5 ? . . .
C(1) C(13) H(131) 108.6 ? . . .
C(1) C(13) H(132) 108.6 ? . . .
C(14) C(13) H(131) 108.4 ? . . .
C(14) C(13) H(132) 108.5 ? . . .
H(131) C(13) H(132) 109.5 ? . . .
C(13) C(14) H(141) 108.6 ? . . .
C(13) C(14) H(142) 108.8 ? . . .
C(15) C(14) H(141) 108.7 ? . . .
C(15) C(14) H(142) 109.2 ? . . .
H(141) C(14) H(142) 109.5 ? . . .
C(15) C(16) H(16) 120.1 ? . . .
C(17) C(16) H(16) 120.2 ? . . .
C(16) C(17) H(17) 120.5 ? . . .
C(18) C(17) H(17) 120.9 ? . . .
C(17) C(18) H(18) 120.8 ? . . .
C(19) C(18) H(18) 120.9 ? . . .
N(1) C(19) H(19) 118.0 ? . . .
C(18) C(19) H(19) 118.1 ? . . .
C(3) C(20) H(201) 108.7 ? . . .
C(3) C(20) H(202) 109.2 ? . . .
C(21) C(20) H(201) 108.6 ? . . .
C(21) C(20) H(202) 109.4 ? . . .
H(201) C(20) H(202) 109.5 ? . . .
C(20) C(21) H(211) 108.7 ? . . .
C(20) C(21) H(212) 108.6 ? . . .
C(22) C(21) H(211) 108.6 ? . . .
C(22) C(21) H(212) 108.7 ? . . .
H(211) C(21) H(212) 109.5 ? . . .
C(22) C(23) H(23) 119.3 ? . . .
C(24) C(23) H(23) 119.7 ? . . .
C(23) C(24) H(24) 120.7 ? . . .
C(25) C(24) H(24) 120.5 ? . . .
C(24) C(25) H(25) 120.9 ? . . .
C(26) C(25) H(25) 121.1 ? . . .
N(2) C(26) H(26) 118.0 ? . . .
C(25) C(26) H(26) 118.1 ? . . .
C(5) C(27) H(271) 109.1 ? . . .
C(5) C(27) H(272) 109.3 ? . . .
C(28) C(27) H(271) 109.2 ? . . .
C(28) C(27) H(272) 109.2 ? . . .
H(271) C(27) H(272) 109.5 ? . . .
C(27) C(28) H(281) 108.6 ? . . .
C(27) C(28) H(282) 108.8 ? . . .
C(29) C(28) H(281) 108.3 ? . . .
C(29) C(28) H(282) 108.9 ? . . .
H(281) C(28) H(282) 109.5 ? . . .
C(29) C(30) H(30) 119.2 ? . . .
C(31) C(30) H(30) 119.8 ? . . .
C(30) C(31) H(31) 120.7 ? . . .
C(32) C(31) H(31) 120.8 ? . . .
C(31) C(32) H(32) 121.0 ? . . .
C(33) C(32) H(32) 120.6 ? . . .
N(3) C(33) H(33) 117.4 ? . . .
C(32) C(33) H(33) 118.3 ? . . .

loop_
_geom_bond_atom_site_label_1
_geom_bond_atom_site_label_2
_geom_bond_distance
_geom_bond_publ_flag
_geom_bond_site_symmetry_1
_geom_bond_site_symmetry_2
Cu(1) N(2) 1.9182(16) ? . .
Cu(1) N(3) 1.9176(16) ? . .
P(1) F(1) 1.5896(15) ? . .
P(1) F(2) 1.5949(17) ? . .
P(1) F(3) 1.5907(15) ? . .
P(1) F(4) 1.6038(17) ? . .
P(1) F(5) 1.5944(14) ? . .
P(1) F(6) 1.5928(14) ? . .
N(1) C(15) 1.340(2) ? . .
N(1) C(19) 1.339(3) ? . .
N(2) C(22) 1.350(2) ? . .
N(2) C(26) 1.356(2) ? . .
N(3) C(29) 1.357(2) ? . .
N(3) C(33) 1.360(2) ? . .
C(1) C(2) 1.406(2) ? . .
C(1) C(6) 1.403(2) ? . .
C(1) C(13) 1.515(3) ? . .
C(2) C(3) 1.411(3) ? . .
C(2) C(7) 1.525(2) ? . .
C(3) C(4) 1.410(2) ? . .
C(3) C(20) 1.515(3) ? . .
C(4) C(5) 1.406(3) ? . .
C(4) C(9) 1.524(3) ? . .
C(5) C(6) 1.407(3) ? . .
C(5) C(27) 1.517(2) ? . .
C(6) C(11) 1.523(3) ? . .
C(7) C(8) 1.530(3) ? . .
C(9) C(10) 1.532(3) ? . .
C(11) C(12) 1.531(3) ? . .
C(13) C(14) 1.539(2) ? . .
C(14) C(15) 1.513(3) ? . .
C(15) C(16) 1.381(2) ? . .
C(16) C(17) 1.382(3) ? . .
C(17) C(18) 1.378(3) ? . .
C(18) C(19) 1.372(3) ? . .
C(20) C(21) 1.552(3) ? . .
C(21) C(22) 1.495(3) ? . .
C(22) C(23) 1.395(3) ? . .
C(23) C(24) 1.378(3) ? . .
C(24) C(25) 1.385(3) ? . .
C(25) C(26) 1.376(3) ? . .
C(27) C(28) 1.553(2) ? . .
C(28) C(29) 1.497(3) ? . .
C(29) C(30) 1.390(3) ? . .
C(30) C(31) 1.372(3) ? . .
C(31) C(32) 1.393(3) ? . .
C(32) C(33) 1.352(3) ? . .
C(7) H(71) 0.950 ? . .
C(7) H(72) 0.950 ? . .
C(8) H(81) 0.950 ? . .
C(8) H(82) 0.950 ? . .
C(8) H(83) 0.950 ? . .
C(9) H(92) 0.950 ? . .
C(9) H(91) 0.950 ? . .
C(10) H(101) 0.950 ? . .
C(10) H(102) 0.950 ? . .
C(10) H(103) 0.950 ? . .
C(11) H(111) 0.950 ? . .
C(11) H(112) 0.950 ? . .
C(12) H(121) 0.950 ? . .
C(12) H(122) 0.950 ? . .
C(12) H(123) 0.950 ? . .
C(13) H(131) 0.950 ? . .
C(13) H(132) 0.950 ? . .
C(14) H(141) 0.950 ? . .
C(14) H(142) 0.950 ? . .
C(16) H(16) 0.950 ? . .
C(17) H(17) 0.950 ? . .
C(18) H(18) 0.950 ? . .
C(19) H(19) 0.950 ? . .
C(20) H(201) 0.950 ? . .
C(20) H(202) 0.950 ? . .
C(21) H(211) 0.950 ? . .
C(21) H(212) 0.950 ? . .
C(23) H(23) 0.950 ? . .
C(24) H(24) 0.950 ? . .
C(25) H(25) 0.950 ? . .
C(26) H(26) 0.950 ? . .
C(27) H(271) 0.950 ? . .
C(27) H(272) 0.950 ? . .
C(28) H(281) 0.950 ? . .
C(28) H(282) 0.950 ? . .
C(30) H(30) 0.950 ? . .
C(31) H(31) 0.950 ? . .
C(32) H(32) 0.950 ? . .
C(33) H(33) 0.950 ? . .

loop_
_geom_contact_atom_site_label_1
_geom_contact_atom_site_label_2
_geom_contact_distance
_geom_contact_publ_flag
_geom_contact_site_symmetry_1
_geom_contact_site_symmetry_2
Cu(1) F(4) 2.6887(16) ? . .
F(1) F(1) 3.5525(19) ? . 65702
F(1) C(23) 3.526(3) ? . 65702
F(1) C(32) 3.269(2) ? . 65501
F(1) C(32) 3.478(2) ? . 55702
F(2) C(23) 3.124(3) ? . 65702
F(2) C(24) 3.460(3) ? . 65702
F(2) C(30) 3.168(2) ? . 56702
F(2) C(31) 3.533(2) ? . 65501
F(2) C(31) 3.563(3) ? . 56702
F(3) C(25) 3.333(2) ? . 56501
F(3) C(25) 3.543(3) ? . 55702
F(3) C(28) 3.516(3) ? . .
F(3) C(30) 3.492(3) ? . 56702
F(4) Cu(1) 2.6887(16) ? . .
F(4) N(2) 3.437(2) ? . .
F(4) N(3) 3.316(2) ? . .
F(4) C(26) 3.354(2) ? . 55702
F(4) C(33) 3.310(2) ? . 55702
F(5) C(9) 3.182(2) ? . .
F(5) C(24) 3.507(3) ? . 56501
F(5) C(31) 3.388(3) ? . 65501
F(6) C(14) 3.320(2) ? . 55702
F(6) C(16) 3.245(3) ? . 55702
F(6) C(26) 3.531(3) ? . 55702
F(6) C(33) 3.542(2) ? . 55702
N(1) C(1) 3.569(2) ? . 55602
N(2) F(4) 3.437(2) ? . .
N(3) F(4) 3.316(2) ? . .
C(1) N(1) 3.569(2) ? . 55602
C(1) C(19) 3.550(2) ? . 55602
C(9) F(5) 3.182(2) ? . .
C(14) F(6) 3.320(2) ? . 55702
C(16) F(6) 3.245(3) ? . 55702
C(19) C(1) 3.550(2) ? . 55602
C(23) F(1) 3.526(3) ? . 65702
C(23) F(2) 3.124(3) ? . 65702
C(24) F(2) 3.460(3) ? . 65702
C(24) F(5) 3.507(3) ? . 54501
C(24) C(31) 3.588(3) ? . 55702
C(25) F(3) 3.333(2) ? . 54501
C(25) F(3) 3.543(3) ? . 55702
C(26) F(4) 3.354(2) ? . 55702
C(26) F(6) 3.531(3) ? . 55702
C(28) F(3) 3.516(3) ? . .
C(30) F(2) 3.168(2) ? . 56702
C(30) F(3) 3.492(3) ? . 56702
C(31) F(2) 3.533(2) ? . 45501
C(31) F(2) 3.563(3) ? . 56702
C(31) F(5) 3.388(3) ? . 45501
C(31) C(24) 3.588(3) ? . 55702
C(32) F(1) 3.269(2) ? . 45501
C(32) F(1) 3.478(2) ? . 55702
C(33) F(4) 3.310(2) ? . 55702
C(33) F(6) 3.542(2) ? . 55702
P(1) H(26) 3.315 ? . 55702
P(1) H(281) 3.453 ? . .
P(1) H(30) 3.485 ? . 56702
P(1) H(31) 3.454 ? . 65501
P(1) H(33) 3.304 ? . 55702
F(1) H(211) 3.070 ? . 65702
F(1) H(212) 3.183 ? . .
F(1) H(23) 3.231 ? . 65702
F(1) H(31) 3.222 ? . 65501
F(1) H(32) 2.498 ? . 65501
F(1) H(32) 2.770 ? . 55702
F(1) H(33) 3.014 ? . 55702
F(2) H(16) 3.355 ? . 55702
F(2) H(23) 2.615 ? . 65702
F(2) H(24) 3.028 ? . 56501
F(2) H(24) 3.245 ? . 65702
F(2) H(30) 2.479 ? . 56702
F(2) H(31) 2.777 ? . 65501
F(2) H(31) 3.268 ? . 56702
F(3) H(24) 3.364 ? . 56501
F(3) H(25) 2.529 ? . 56501
F(3) H(25) 2.858 ? . 55702
F(3) H(26) 3.014 ? . 55702
F(3) H(281) 2.898 ? . .
F(3) H(282) 3.405 ? . .
F(3) H(282) 3.018 ? . 56702
F(3) H(30) 3.000 ? . 56702
F(4) H(212) 3.174 ? . .
F(4) H(26) 2.476 ? . 55702
F(4) H(281) 2.940 ? . .
F(4) H(33) 2.493 ? . 55702
F(5) H(92) 2.721 ? . .
F(5) H(91) 2.816 ? . .
F(5) H(212) 2.883 ? . .
F(5) H(24) 2.706 ? . 56501
F(5) H(25) 3.392 ? . 56501
F(5) H(281) 2.695 ? . .
F(5) H(31) 2.613 ? . 65501
F(5) H(32) 3.295 ? . 65501
F(6) H(141) 2.822 ? . 55702
F(6) H(142) 3.148 ? . 55702
F(6) H(16) 2.506 ? . 55702
F(6) H(211) 3.459 ? . 65702
F(6) H(23) 3.265 ? . 65702
F(6) H(26) 2.696 ? . 55702
F(6) H(282) 3.548 ? . 56702
F(6) H(30) 3.254 ? . 56702
F(6) H(33) 2.664 ? . 55702
N(1) H(81) 3.300 ? . 55602
N(1) H(83) 3.191 ? . 55602
N(1) H(123) 2.894 ? . 55602
N(1) H(131) 3.393 ? . 55602
N(1) H(132) 3.417 ? . 55602
N(1) H(201) 3.232 ? . 45501
N(1) H(202) 3.584 ? . 45501
C(1) H(19) 3.013 ? . 55602
C(2) H(19) 2.920 ? . 55602
C(3) H(19) 2.950 ? . 55602
C(4) H(19) 3.100 ? . 55602
C(5) H(19) 3.263 ? . 55602
C(6) H(19) 3.207 ? . 55602
C(8) H(101) 3.316 ? . 65602
C(8) H(122) 3.334 ? . 55602
C(8) H(18) 3.535 ? . 65501
C(8) H(19) 3.388 ? . 65501
C(8) H(19) 3.423 ? . 55602
C(10) H(82) 3.456 ? . 65602
C(10) H(18) 3.201 ? . 66501
C(10) H(18) 3.388 ? . 55602
C(10) H(19) 3.577 ? . 55602
C(11) H(17) 3.491 ? . 56501
C(12) H(81) 3.283 ? . 55602
C(12) H(121) 3.362 ? . 56602
C(12) H(132) 3.569 ? . 55602
C(12) H(17) 3.538 ? . 56501
C(13) H(131) 3.081 ? . 55602
C(13) H(132) 3.353 ? . 55602
C(15) H(123) 3.275 ? . 55602
C(15) H(201) 3.511 ? . 45501
C(16) H(23) 3.094 ? . 45501
C(16) H(272) 3.175 ? . 54501
C(16) H(30) 3.191 ? . 54501
C(17) H(102) 3.345 ? . 44501
C(17) H(112) 3.343 ? . 54501
C(17) H(121) 3.124 ? . 54501
C(17) H(23) 3.195 ? . 45501
C(17) H(272) 3.272 ? . 54501
C(17) H(30) 3.350 ? . 54501
C(18) H(82) 2.950 ? . 45501
C(18) H(102) 3.135 ? . 44501
C(18) H(103) 3.241 ? . 55602
C(18) H(121) 3.263 ? . 54501
C(18) H(123) 3.456 ? . 55602
C(18) H(201) 3.579 ? . 45501
C(19) H(82) 3.089 ? . 45501
C(19) H(83) 3.482 ? . 45501
C(19) H(83) 3.202 ? . 55602
C(19) H(103) 3.440 ? . 55602
C(19) H(123) 2.957 ? . 55602
C(19) H(201) 3.260 ? . 45501
C(21) H(32) 3.498 ? . 65501
C(25) H(282) 3.337 ? . 54501
C(27) H(16) 3.535 ? . 56501
C(28) H(16) 3.530 ? . 56501
C(28) H(25) 3.368 ? . 56501
C(30) H(16) 3.313 ? . 56501
C(30) H(17) 3.240 ? . 56501
C(30) H(25) 3.514 ? . 55702
C(32) H(211) 3.539 ? . 45501
H(81) N(1) 3.300 ? . 55602
H(81) C(12) 3.283 ? . 55602
H(81) H(101) 3.070 ? . 65602
H(81) H(111) 3.343 ? . 55602
H(81) H(122) 2.516 ? . 55602
H(81) H(123) 3.360 ? . 55602
H(81) H(131) 3.114 ? . 55602
H(81) H(19) 3.577 ? . 55602
H(81) H(202) 3.477 ? . 65602
H(82) C(10) 3.456 ? . 65602
H(82) C(18) 2.950 ? . 65501
H(82) C(19) 3.089 ? . 65501
H(82) H(101) 2.836 ? . 65602
H(82) H(102) 3.365 ? . 54501
H(82) H(103) 3.198 ? . 65602
H(82) H(122) 3.395 ? . 55602
H(82) H(18) 2.617 ? . 65501
H(82) H(19) 2.835 ? . 65501
H(83) N(1) 3.191 ? . 55602
H(83) C(19) 3.482 ? . 65501
H(83) C(19) 3.202 ? . 55602
H(83) H(83) 2.769 ? . 65602
H(83) H(101) 3.553 ? . 65602
H(83) H(19) 3.061 ? . 65501
H(83) H(19) 2.685 ? . 55602
H(83) H(201) 3.452 ? . 65602
H(83) H(202) 3.332 ? . 65602
H(92) F(5) 2.721 ? . .
H(92) H(24) 3.365 ? . 56501
H(91) F(5) 2.816 ? . .
H(101) C(8) 3.316 ? . 65602
H(101) H(81) 3.070 ? . 65602
H(101) H(82) 2.836 ? . 65602
H(101) H(83) 3.553 ? . 65602
H(101) H(111) 3.564 ? . 65501
H(101) H(122) 3.040 ? . 65501
H(101) H(17) 3.532 ? . 66501
H(101) H(18) 3.215 ? . 66501
H(101) H(18) 3.479 ? . 55602
H(101) H(19) 3.573 ? . 55602
H(102) C(17) 3.345 ? . 66501
H(102) C(18) 3.135 ? . 66501
H(102) H(82) 3.365 ? . 56501
H(102) H(17) 2.896 ? . 66501
H(102) H(18) 2.474 ? . 66501
H(103) C(18) 3.241 ? . 55602
H(103) C(19) 3.440 ? . 55602
H(103) H(82) 3.198 ? . 65602
H(103) H(18) 3.506 ? . 66501
H(103) H(18) 2.544 ? . 55602
H(103) H(19) 2.922 ? . 55602
H(111) H(81) 3.343 ? . 55602
H(111) H(101) 3.564 ? . 45501
H(111) H(202) 3.547 ? . 45501
H(112) C(17) 3.343 ? . 56501
H(112) H(17) 2.744 ? . 56501
H(121) C(12) 3.362 ? . 56602
H(121) C(17) 3.124 ? . 56501
H(121) C(18) 3.263 ? . 56501
H(121) H(121) 2.715 ? . 56602
H(121) H(123) 3.192 ? . 56602
H(121) H(17) 3.091 ? . 56501
H(121) H(18) 3.296 ? . 56501
H(122) C(8) 3.334 ? . 55602
H(122) H(81) 2.516 ? . 55602
H(122) H(82) 3.395 ? . 55602
H(122) H(101) 3.040 ? . 45501
H(122) H(132) 3.310 ? . 55602
H(122) H(17) 3.524 ? . 56501
H(122) H(18) 3.337 ? . 56501
H(123) N(1) 2.894 ? . 55602
H(123) C(15) 3.275 ? . 55602
H(123) C(18) 3.456 ? . 55602
H(123) C(19) 2.957 ? . 55602
H(123) H(81) 3.360 ? . 55602
H(123) H(121) 3.192 ? . 56602
H(123) H(132) 3.018 ? . 55602
H(123) H(19) 3.222 ? . 55602
H(131) N(1) 3.393 ? . 55602
H(131) C(13) 3.081 ? . 55602
H(131) H(81) 3.114 ? . 55602
H(131) H(131) 2.713 ? . 55602
H(131) H(132) 2.590 ? . 55602
H(132) N(1) 3.417 ? . 55602
H(132) C(12) 3.569 ? . 55602
H(132) C(13) 3.353 ? . 55602
H(132) H(122) 3.310 ? . 55602
H(132) H(123) 3.018 ? . 55602
H(132) H(131) 2.590 ? . 55602
H(132) H(132) 3.296 ? . 55602
H(141) F(6) 2.822 ? . 55702
H(142) F(6) 3.148 ? . 55702
H(142) H(202) 3.491 ? . 45501
H(142) H(211) 3.164 ? . 45501
H(16) F(2) 3.355 ? . 55702
H(16) F(6) 2.506 ? . 55702
H(16) C(27) 3.535 ? . 54501
H(16) C(28) 3.530 ? . 54501
H(16) C(30) 3.313 ? . 54501
H(16) H(23) 3.031 ? . 45501
H(16) H(272) 2.938 ? . 54501
H(16) H(282) 2.960 ? . 54501
H(16) H(30) 2.485 ? . 54501
H(17) C(11) 3.491 ? . 54501
H(17) C(12) 3.538 ? . 54501
H(17) C(30) 3.240 ? . 54501
H(17) H(101) 3.532 ? . 44501
H(17) H(102) 2.896 ? . 44501
H(17) H(112) 2.744 ? . 54501
H(17) H(121) 3.091 ? . 54501
H(17) H(122) 3.524 ? . 54501
H(17) H(23) 3.188 ? . 45501
H(17) H(272) 3.132 ? . 54501
H(17) H(30) 2.821 ? . 54501
H(18) C(8) 3.535 ? . 45501
H(18) C(10) 3.201 ? . 44501
H(18) C(10) 3.388 ? . 55602
H(18) H(82) 2.617 ? . 45501
H(18) H(101) 3.215 ? . 44501
H(18) H(101) 3.479 ? . 55602
H(18) H(102) 2.474 ? . 44501
H(18) H(103) 3.506 ? . 44501
H(18) H(103) 2.544 ? . 55602
H(18) H(121) 3.296 ? . 54501
H(18) H(122) 3.337 ? . 54501
H(19) C(1) 3.013 ? . 55602
H(19) C(2) 2.920 ? . 55602
H(19) C(3) 2.950 ? . 55602
H(19) C(4) 3.100 ? . 55602
H(19) C(5) 3.263 ? . 55602
H(19) C(6) 3.207 ? . 55602
H(19) C(8) 3.388 ? . 45501
H(19) C(8) 3.423 ? . 55602
H(19) C(10) 3.577 ? . 55602
H(19) H(81) 3.577 ? . 55602
H(19) H(82) 2.835 ? . 45501
H(19) H(83) 3.061 ? . 45501
H(19) H(83) 2.685 ? . 55602
H(19) H(101) 3.573 ? . 55602
H(19) H(103) 2.922 ? . 55602
H(19) H(123) 3.222 ? . 55602
H(19) H(201) 3.567 ? . 45501
H(201) N(1) 3.232 ? . 65501
H(201) C(15) 3.511 ? . 65501
H(201) C(18) 3.579 ? . 65501
H(201) C(19) 3.260 ? . 65501
H(201) H(83) 3.452 ? . 65602
H(201) H(19) 3.567 ? . 65501
H(202) N(1) 3.584 ? . 65501
H(202) H(81) 3.477 ? . 65602
H(202) H(83) 3.332 ? . 65602
H(202) H(111) 3.547 ? . 65501
H(202) H(142) 3.491 ? . 65501
H(211) F(1) 3.070 ? . 65702
H(211) F(6) 3.459 ? . 65702
H(211) C(32) 3.539 ? . 65501
H(211) H(142) 3.164 ? . 65501
H(211) H(32) 2.961 ? . 65501
H(212) F(1) 3.183 ? . .
H(212) F(4) 3.174 ? . .
H(212) F(5) 2.883 ? . .
H(212) H(32) 3.145 ? . 65501
H(23) F(1) 3.231 ? . 65702
H(23) F(2) 2.615 ? . 65702
H(23) F(6) 3.265 ? . 65702
H(23) C(16) 3.094 ? . 65501
H(23) C(17) 3.195 ? . 65501
H(23) H(16) 3.031 ? . 65501
H(23) H(17) 3.188 ? . 65501
H(23) H(30) 3.472 ? . 64501
H(24) F(2) 3.028 ? . 54501
H(24) F(2) 3.245 ? . 65702
H(24) F(3) 3.364 ? . 54501
H(24) F(5) 2.706 ? . 54501
H(24) H(92) 3.365 ? . 54501
H(24) H(31) 2.727 ? . 64501
H(24) H(31) 3.566 ? . 55702
H(25) F(3) 2.529 ? . 54501
H(25) F(3) 2.858 ? . 55702
H(25) F(5) 3.392 ? . 54501
H(25) C(28) 3.368 ? . 54501
H(25) C(30) 3.514 ? . 55702
H(25) H(281) 3.165 ? . 54501
H(25) H(282) 2.708 ? . 54501
H(26) P(1) 3.315 ? . 55702
H(26) F(3) 3.014 ? . 55702
H(26) F(4) 2.476 ? . 55702
H(26) F(6) 2.696 ? . 55702
H(272) C(16) 3.175 ? . 56501
H(272) C(17) 3.272 ? . 56501
H(272) H(16) 2.938 ? . 56501
H(272) H(17) 3.132 ? . 56501
H(281) P(1) 3.453 ? . .
H(281) F(3) 2.898 ? . .
H(281) F(4) 2.940 ? . .
H(281) F(5) 2.695 ? . .
H(281) H(25) 3.165 ? . 56501
H(282) F(3) 3.405 ? . .
H(282) F(3) 3.018 ? . 56702
H(282) F(6) 3.548 ? . 56702
H(282) C(25) 3.337 ? . 56501
H(282) H(16) 2.960 ? . 56501
H(282) H(25) 2.708 ? . 56501
H(30) P(1) 3.485 ? . 56702
H(30) F(2) 2.479 ? . 56702
H(30) F(3) 3.000 ? . 56702
H(30) F(6) 3.254 ? . 56702
H(30) C(16) 3.191 ? . 56501
H(30) C(17) 3.350 ? . 56501
H(30) H(16) 2.485 ? . 56501
H(30) H(17) 2.821 ? . 56501
H(30) H(23) 3.472 ? . 46501
H(31) P(1) 3.454 ? . 45501
H(31) F(1) 3.222 ? . 45501
H(31) F(2) 2.777 ? . 45501
H(31) F(2) 3.268 ? . 56702
H(31) F(5) 2.613 ? . 45501
H(31) H(24) 2.727 ? . 46501
H(31) H(24) 3.566 ? . 55702
H(32) F(1) 2.498 ? . 45501
H(32) F(1) 2.770 ? . 55702
H(32) F(5) 3.295 ? . 45501
H(32) C(21) 3.498 ? . 45501
H(32) H(211) 2.961 ? . 45501
H(32) H(212) 3.145 ? . 45501
H(33) P(1) 3.304 ? . 55702
H(33) F(1) 3.014 ? . 55702
H(33) F(4) 2.493 ? . 55702
H(33) F(6) 2.664 ? . 55702

loop_
_geom_torsion_atom_site_label_1
_geom_torsion_atom_site_label_2
_geom_torsion_atom_site_label_3
_geom_torsion_atom_site_label_4
_geom_torsion
_geom_torsion_publ_flag
_geom_torsion_site_symmetry_1
_geom_torsion_site_symmetry_2
_geom_torsion_site_symmetry_3
_geom_torsion_site_symmetry_4
N(2) Cu(1) N(3) C(29) 171.07(18) ? . . . .
N(2) Cu(1) N(3) C(33) -8.3(2) ? . . . .
N(3) Cu(1) N(2) C(22) -178.40(18) ? . . . .
N(3) Cu(1) N(2) C(26) 5.5(2) ? . . . .
C(15) N(1) C(19) C(18) 1.5(3) ? . . . .
C(19) N(1) C(15) C(14) 178.62(17) ? . . . .
C(19) N(1) C(15) C(16) -1.1(2) ? . . . .
Cu(1) N(2) C(22) C(21) 1.8(3) ? . . . .
Cu(1) N(2) C(22) C(23) -176.08(17) ? . . . .
Cu(1) N(2) C(26) C(25) 176.9(2) ? . . . .
C(22) N(2) C(26) C(25) 0.3(3) ? . . . .
C(26) N(2) C(22) C(21) 177.8(2) ? . . . .
C(26) N(2) C(22) C(23) -0.1(2) ? . . . .
Cu(1) N(3) C(29) C(28) 3.5(3) ? . . . .
Cu(1) N(3) C(29) C(30) -178.43(16) ? . . . .
Cu(1) N(3) C(33) C(32) 178.8(2) ? . . . .
C(29) N(3) C(33) C(32) -0.7(3) ? . . . .
C(33) N(3) C(29) C(28) -177.15(19) ? . . . .
C(33) N(3) C(29) C(30) 0.9(3) ? . . . .
C(2) C(1) C(6) C(5) 2.3(2) ? . . . .
C(2) C(1) C(6) C(11) -179.15(16) ? . . . .
C(6) C(1) C(2) C(3) -3.9(2) ? . . . .
C(6) C(1) C(2) C(7) 178.13(16) ? . . . .
C(2) C(1) C(13) C(14) 91.6(2) ? . . . .
C(13) C(1) C(2) C(3) 177.21(16) ? . . . .
C(13) C(1) C(2) C(7) -0.8(2) ? . . . .
C(6) C(1) C(13) C(14) -87.3(2) ? . . . .
C(13) C(1) C(6) C(5) -178.75(16) ? . . . .
C(13) C(1) C(6) C(11) -0.2(2) ? . . . .
C(1) C(2) C(3) C(4) 1.4(2) ? . . . .
C(1) C(2) C(3) C(20) 177.31(16) ? . . . .
C(1) C(2) C(7) C(8) 88.4(2) ? . . . .
C(3) C(2) C(7) C(8) -89.6(2) ? . . . .
C(7) C(2) C(3) C(4) 179.38(17) ? . . . .
C(7) C(2) C(3) C(20) -4.7(2) ? . . . .
C(2) C(3) C(4) C(5) 2.6(2) ? . . . .
C(2) C(3) C(4) C(9) -173.18(17) ? . . . .
C(2) C(3) C(20) C(21) -99.3(2) ? . . . .
C(4) C(3) C(20) C(21) 76.6(2) ? . . . .
C(20) C(3) C(4) C(5) -173.43(17) ? . . . .
C(20) C(3) C(4) C(9) 10.8(2) ? . . . .
C(3) C(4) C(5) C(6) -4.1(2) ? . . . .
C(3) C(4) C(5) C(27) 169.55(16) ? . . . .
C(3) C(4) C(9) C(10) 90.7(2) ? . . . .
C(5) C(4) C(9) C(10) -85.1(2) ? . . . .
C(9) C(4) C(5) C(6) 171.64(17) ? . . . .
C(9) C(4) C(5) C(27) -14.7(2) ? . . . .
C(4) C(5) C(6) C(1) 1.7(2) ? . . . .
C(4) C(5) C(6) C(11) -176.84(17) ? . . . .
C(4) C(5) C(27) C(28) -75.9(2) ? . . . .
C(6) C(5) C(27) C(28) 97.7(2) ? . . . .
C(27) C(5) C(6) C(1) -171.86(16) ? . . . .
C(27) C(5) C(6) C(11) 9.6(2) ? . . . .
C(1) C(6) C(11) C(12) -94.5(2) ? . . . .
C(5) C(6) C(11) C(12) 84.0(2) ? . . . .
C(1) C(13) C(14) C(15) -175.44(15) ? . . . .
C(13) C(14) C(15) N(1) -35.5(2) ? . . . .
C(13) C(14) C(15) C(16) 144.24(18) ? . . . .
N(1) C(15) C(16) C(17) -0.2(3) ? . . . .
C(14) C(15) C(16) C(17) -179.94(17) ? . . . .
C(15) C(16) C(17) C(18) 1.2(3) ? . . . .
C(16) C(17) C(18) C(19) -0.8(3) ? . . . .
C(17) C(18) C(19) N(1) -0.6(3) ? . . . .
C(3) C(20) C(21) C(22) 68.5(2) ? . . . .
C(20) C(21) C(22) N(2) -84.4(2) ? . . . .
C(20) C(21) C(22) C(23) 93.5(2) ? . . . .
N(2) C(22) C(23) C(24) -0.2(3) ? . . . .
C(21) C(22) C(23) C(24) -178.1(2) ? . . . .
C(22) C(23) C(24) C(25) 0.4(4) ? . . . .
C(23) C(24) C(25) C(26) -0.2(3) ? . . . .
C(24) C(25) C(26) N(2) -0.1(3) ? . . . .
C(5) C(27) C(28) C(29) -66.2(2) ? . . . .
C(27) C(28) C(29) N(3) 84.3(2) ? . . . .
C(27) C(28) C(29) C(30) -93.8(2) ? . . . .
N(3) C(29) C(30) C(31) -0.3(3) ? . . . .
C(28) C(29) C(30) C(31) 177.7(2) ? . . . .
C(29) C(30) C(31) C(32) -0.6(3) ? . . . .
C(30) C(31) C(32) C(33) 0.9(3) ? . . . .
C(31) C(32) C(33) N(3) -0.2(3) ? . . . .
